data_4063162
loop_
_publ_author_name
'L. E. Harrington'
'L. S. Cahill'
'M. J. McGlinchey'

_journal_name_full Organometallics
_journal_paper_doi 10.1021/om0499456
_journal_year 2004
_chemical_formula_sum 'C38 H26 Cr O3'
_chemical_formula_weight 582.59
_chemical_melting_point 403.1(10)
_chemical_name_common '9-indenyl triptycene chromium carbonyl'
_space_group_IT_number 2
_symmetry_cell_setting triclinic
_symmetry_space_group_name_Hall '-P 1'
_symmetry_space_group_name_H-M 'P -1'
_cell_angle_alpha 107.468(6)
_cell_angle_beta 95.565(7)
_cell_angle_gamma 93.490(6)
_cell_formula_units_Z 2
_cell_length_a 9.242(3)
_cell_length_b 11.356(3)
_cell_length_c 14.531(4)
_cell_measurement_temperature 173(2)
_cell_volume 1441.2(7)
_diffrn_ambient_temperature 173(2)
_exptl_crystal_density_diffrn 1.342
_cod_depositor_comments
;
The following automatic conversions were performed:
'_symmetry_cell_setting' value 'Triclinic' changed to 'triclinic'
according to '/home/saulius/struct/CIF-dictionaries/cif_core.dic'
dictionary named 'cif_core.dic' version 2.4.1 from 2010-06-29.

Automatic conversion script
Id: cif_fix_enum 1527 2010-12-29 10:47:43Z saulius 

The following automatic conversions were performed:

'_chemical_melting_point' value '129-131C' was changed to '403.1(10)'
- it was converted from degrees Celsius(C) to Kelvins(K), the average
value was taken and precision was estimated.

Automatic conversion script
Id: cif_fix_values 1646 2011-03-28 12:23:43Z adriana 
;
_cod_original_sg_symbol_H-M 'P 1'
_cod_database_code 4063162

loop_
_symmetry_equiv_pos_as_xyz
'x, y, z'
'-x, -y, -z'

loop_
_atom_site_label
_atom_site_type_symbol
_atom_site_fract_x
_atom_site_fract_y
_atom_site_fract_z
_atom_site_U_iso_or_equiv
_atom_site_adp_type
_atom_site_occupancy
_atom_site_symmetry_multiplicity
_atom_site_calc_flag
_atom_site_refinement_flags
_atom_site_disorder_assembly
_atom_site_disorder_group
Cr1 Cr 0.22865(8) 0.63539(6) 0.38461(5) 0.0302(2) Uani 1 1 d . . .
C1 C 0.3017(5) 0.4690(4) 0.4241(3) 0.0252(9) Uani 1 1 d . . .
H1A H 0.2264 0.4040 0.4278 0.030 Uiso 1 1 calc R . .
O1 O 0.1926(5) 0.9034(3) 0.4153(3) 0.0753(13) Uani 1 1 d . . .
C2 C 0.3366(5) 0.5783(4) 0.5049(3) 0.0303(10) Uani 1 1 d . . .
H2A H 0.2877 0.5874 0.5647 0.036 Uiso 1 1 calc R . .
O2 O -0.0573(4) 0.6243(4) 0.4628(3) 0.0703(12) Uani 1 1 d . . .
O3 O 0.0462(4) 0.6114(3) 0.1966(2) 0.0543(10) Uani 1 1 d . . .
C3 C 0.4207(5) 0.6786(4) 0.4964(3) 0.0325(11) Uani 1 1 d . . .
H3A H 0.4327 0.7591 0.5502 0.039 Uiso 1 1 calc R . .
C4A C 0.4360(4) 0.5672(4) 0.3272(3) 0.0236(9) Uani 1 1 d . . .
C4 C 0.4717(5) 0.6727(4) 0.4065(3) 0.0308(10) Uani 1 1 d . . .
H4A H 0.5176 0.7496 0.3971 0.037 Uiso 1 1 calc R . .
C5 C 0.7396(5) 0.4350(4) 0.2350(3) 0.0321(10) Uani 1 1 d . . .
H5A H 0.7966 0.5056 0.2312 0.039 Uiso 1 1 calc R . .
C6 C 0.8062(5) 0.3317(5) 0.2435(3) 0.0401(12) Uani 1 1 d . . .
H6A H 0.9090 0.3308 0.2443 0.048 Uiso 1 1 calc R . .
C7 C 0.7239(5) 0.2311(4) 0.2509(3) 0.0394(12) Uani 1 1 d . . .
H7A H 0.7706 0.1613 0.2574 0.047 Uiso 1 1 calc R . .
C8 C 0.5727(5) 0.2296(4) 0.2490(3) 0.0303(10) Uani 1 1 d . . .
H8A H 0.5167 0.1598 0.2548 0.036 Uiso 1 1 calc R . .
C8A C 0.5054(5) 0.3309(4) 0.2384(3) 0.0266(10) Uani 1 1 d . . .
C9 C 0.3403(4) 0.3482(3) 0.2420(3) 0.0237(9) Uani 1 1 d . . .
C9A C 0.3482(4) 0.4629(3) 0.3345(3) 0.0236(9) Uani 1 1 d . . .
C10A C 0.5892(5) 0.4340(4) 0.2321(3) 0.0277(10) Uani 1 1 d . . .
C10 C 0.5019(5) 0.5430(4) 0.2314(3) 0.0265(10) Uani 1 1 d . . .
H10B H 0.5629 0.6165 0.2272 0.032 Uiso 1 1 calc R . .
C11 C 0.3781(5) 0.4956(4) 0.1493(3) 0.0264(10) Uani 1 1 d . . .
C12 C 0.2905(4) 0.3959(4) 0.1557(3) 0.0231(9) Uani 1 1 d . . .
C13 C 0.1679(5) 0.3487(4) 0.0883(3) 0.0289(10) Uani 1 1 d . . .
H13B H 0.1051 0.2820 0.0933 0.035 Uiso 1 1 calc R . .
C14 C 0.1375(5) 0.3993(4) 0.0136(3) 0.0354(11) Uani 1 1 d . . .
H14B H 0.0543 0.3667 -0.0331 0.042 Uiso 1 1 calc R . .
C15 C 0.2282(5) 0.4973(4) 0.0069(3) 0.0380(12) Uani 1 1 d . . .
H15B H 0.2076 0.5309 -0.0449 0.046 Uiso 1 1 calc R . .
C16 C 0.3487(5) 0.5466(4) 0.0752(3) 0.0319(11) Uani 1 1 d . . .
H16B H 0.4102 0.6145 0.0712 0.038 Uiso 1 1 calc R . .
C17 C 0.2503(4) 0.2285(3) 0.2345(3) 0.0255(10) Uani 1 1 d . . .
C18 C 0.1547(5) 0.2035(4) 0.2919(3) 0.0344(11) Uani 1 1 d . . .
H18A H 0.1318 0.2623 0.3492 0.041 Uiso 1 1 calc R . .
C19A C 0.1561(5) 0.0222(4) 0.1632(3) 0.0336(11) Uani 1 1 d . . .
C19 C 0.0884(5) 0.0708(4) 0.2542(3) 0.0388(12) Uani 1 1 d . . .
H19C H 0.1143 0.0250 0.3008 0.047 Uiso 1 1 calc R . .
H19D H -0.0192 0.0661 0.2408 0.047 Uiso 1 1 calc R . .
C20 C 0.1347(5) -0.0947(4) 0.0942(4) 0.0481(14) Uani 1 1 d . . .
H20B H 0.0714 -0.1584 0.1031 0.058 Uiso 1 1 calc R . .
C21 C 0.2069(6) -0.1168(4) 0.0123(4) 0.0511(14) Uani 1 1 d . . .
H21B H 0.1927 -0.1960 -0.0357 0.061 Uiso 1 1 calc R . .
C22 C 0.2994(5) -0.0238(4) 0.0005(3) 0.0439(12) Uani 1 1 d . . .
H22B H 0.3473 -0.0396 -0.0564 0.053 Uiso 1 1 calc R . .
C23A C 0.2518(5) 0.1152(4) 0.1513(3) 0.0275(10) Uani 1 1 d . . .
C23 C 0.3240(5) 0.0916(4) 0.0693(3) 0.0350(11) Uani 1 1 d . . .
H23B H 0.3894 0.1541 0.0606 0.042 Uiso 1 1 calc R . .
C24 C 0.2086(6) 0.7996(4) 0.4050(4) 0.0471(13) Uani 1 1 d . . .
C25 C 0.0550(6) 0.6273(4) 0.4326(3) 0.0430(12) Uani 1 1 d . . .
C26 C 0.1214(5) 0.6159(4) 0.2675(3) 0.0350(11) Uani 1 1 d . . .
C27 C 0.6243(9) -0.0496(5) 0.3626(5) 0.0706(19) Uani 1 1 d . . .
H27B H 0.6078 -0.0060 0.4270 0.085 Uiso 1 1 calc R . .
C28 C 0.5179(8) -0.0680(5) 0.2878(6) 0.0708(19) Uani 1 1 d . . .
H28B H 0.4246 -0.0409 0.3007 0.085 Uiso 1 1 calc R . .
C29 C 0.5411(8) -0.1235(5) 0.1957(5) 0.0688(18) Uani 1 1 d . . .
H29A H 0.4662 -0.1309 0.1441 0.083 Uiso 1 1 calc R . .
C30 C 0.6702(9) -0.1690(5) 0.1757(5) 0.0715(19) Uani 1 1 d . . .
H30A H 0.6853 -0.2103 0.1105 0.086 Uiso 1 1 calc R . .
C31 C 0.7801(7) -0.1548(5) 0.2507(7) 0.079(2) Uani 1 1 d . . .
H31B H 0.8717 -0.1861 0.2383 0.095 Uiso 1 1 calc R . .
C32 C 0.7531(8) -0.0936(6) 0.3449(5) 0.0714(18) Uani 1 1 d . . .
H32B H 0.8274 -0.0829 0.3975 0.086 Uiso 1 1 calc R . .

loop_
_atom_site_aniso_label
_atom_site_aniso_U_11
_atom_site_aniso_U_22
_atom_site_aniso_U_33
_atom_site_aniso_U_23
_atom_site_aniso_U_13
_atom_site_aniso_U_12
Cr1 0.0367(5) 0.0290(4) 0.0242(4) 0.0065(3) 0.0054(3) 0.0030(3)
C1 0.031(3) 0.024(2) 0.021(2) 0.0070(18) 0.007(2) -0.0038(18)
O1 0.111(4) 0.038(2) 0.075(3) 0.017(2) -0.004(3) 0.022(2)
C2 0.038(3) 0.030(2) 0.020(2) 0.0044(19) 0.005(2) 0.004(2)
O2 0.055(3) 0.102(3) 0.068(3) 0.035(2) 0.036(2) 0.022(2)
O3 0.052(2) 0.076(3) 0.033(2) 0.0116(19) 0.0037(18) 0.018(2)
C3 0.043(3) 0.026(2) 0.021(2) 0.0008(19) -0.003(2) 0.001(2)
C4A 0.023(2) 0.026(2) 0.022(2) 0.0078(18) 0.0014(18) 0.0018(17)
C4 0.039(3) 0.024(2) 0.026(2) 0.0046(19) 0.000(2) -0.0043(19)
C5 0.025(3) 0.043(3) 0.028(3) 0.011(2) 0.006(2) -0.006(2)
C6 0.027(3) 0.060(3) 0.029(3) 0.005(2) 0.006(2) 0.006(2)
C7 0.039(3) 0.047(3) 0.031(3) 0.007(2) 0.007(2) 0.017(2)
C8 0.038(3) 0.026(2) 0.022(2) -0.0007(18) 0.009(2) 0.0038(19)
C8A 0.033(3) 0.028(2) 0.017(2) 0.0028(18) 0.0063(19) -0.0013(19)
C9 0.027(2) 0.023(2) 0.020(2) 0.0042(17) 0.0071(19) 0.0008(17)
C9A 0.028(2) 0.022(2) 0.018(2) 0.0017(17) 0.0019(18) 0.0013(17)
C10A 0.035(3) 0.030(2) 0.016(2) 0.0029(18) 0.008(2) -0.0022(19)
C10 0.030(2) 0.026(2) 0.024(2) 0.0098(19) 0.003(2) -0.0045(18)
C11 0.032(3) 0.026(2) 0.022(2) 0.0069(18) 0.009(2) 0.0025(19)
C12 0.027(2) 0.025(2) 0.016(2) 0.0036(17) 0.0026(18) 0.0007(18)
C13 0.036(3) 0.024(2) 0.026(2) 0.0062(19) 0.006(2) 0.0003(19)
C14 0.041(3) 0.031(2) 0.029(3) 0.003(2) -0.003(2) 0.000(2)
C15 0.053(3) 0.038(3) 0.025(3) 0.013(2) 0.002(2) 0.008(2)
C16 0.044(3) 0.029(2) 0.025(2) 0.010(2) 0.008(2) 0.001(2)
C17 0.028(2) 0.024(2) 0.024(2) 0.0068(18) 0.003(2) -0.0014(18)
C18 0.035(3) 0.025(2) 0.038(3) 0.000(2) 0.010(2) -0.0022(19)
C19A 0.034(3) 0.025(2) 0.038(3) 0.005(2) 0.003(2) -0.0015(19)
C19 0.037(3) 0.030(2) 0.047(3) 0.007(2) 0.016(2) -0.007(2)
C20 0.045(3) 0.028(3) 0.062(4) 0.004(2) 0.005(3) -0.013(2)
C21 0.055(4) 0.030(3) 0.051(3) -0.010(2) 0.005(3) -0.003(2)
C22 0.048(3) 0.041(3) 0.035(3) 0.000(2) 0.008(2) -0.001(2)
C23A 0.028(2) 0.023(2) 0.028(2) 0.0029(18) 0.002(2) -0.0005(18)
C23 0.037(3) 0.030(2) 0.033(3) 0.002(2) 0.007(2) -0.004(2)
C24 0.056(4) 0.037(3) 0.046(3) 0.011(2) -0.002(3) 0.005(3)
C25 0.045(3) 0.053(3) 0.039(3) 0.021(2) 0.016(3) 0.013(2)
C26 0.042(3) 0.037(3) 0.024(3) 0.005(2) 0.008(2) 0.006(2)
C27 0.099(6) 0.047(4) 0.068(5) 0.020(3) 0.020(5) -0.007(4)
C28 0.075(5) 0.042(4) 0.107(6) 0.037(4) 0.023(5) 0.009(3)
C29 0.085(5) 0.043(3) 0.079(5) 0.032(3) -0.014(4) -0.017(3)
C30 0.101(6) 0.042(4) 0.073(5) 0.018(3) 0.031(5) -0.007(4)
C31 0.052(4) 0.051(4) 0.146(8) 0.038(4) 0.046(5) 0.005(3)
C32 0.069(5) 0.060(4) 0.086(5) 0.034(4) -0.004(4) -0.017(4)

loop_
_geom_bond_atom_site_label_1
_geom_bond_atom_site_label_2
_geom_bond_distance
_geom_bond_site_symmetry_2
_geom_bond_publ_flag
Cr1 C25 1.819(5) . ?
Cr1 C24 1.822(5) . ?
Cr1 C26 1.830(5) . ?
Cr1 C3 2.210(4) . ?
Cr1 C2 2.211(4) . ?
Cr1 C4 2.234(4) . ?
Cr1 C4A 2.252(4) . ?
Cr1 C1 2.255(4) . ?
Cr1 C9A 2.270(4) . ?
C1 C9A 1.394(5) . ?
C1 C2 1.423(5) . ?
O1 C24 1.163(5) . ?
C2 C3 1.383(6) . ?
O2 C25 1.167(5) . ?
O3 C26 1.170(5) . ?
C3 C4 1.415(6) . ?
C4A C4 1.386(5) . ?
C4A C9A 1.431(5) . ?
C4A C10 1.529(5) . ?
C5 C10A 1.385(6) . ?
C5 C6 1.390(6) . ?
C6 C7 1.371(6) . ?
C7 C8 1.394(6) . ?
C8 C8A 1.382(6) . ?
C8A C10A 1.395(5) . ?
C8A C9 1.554(6) . ?
C9 C17 1.519(5) . ?
C9 C12 1.550(5) . ?
C9 C9A 1.558(5) . ?
C10A C10 1.520(6) . ?
C10 C11 1.515(6) . ?
C11 C16 1.380(6) . ?
C11 C12 1.383(5) . ?
C12 C13 1.388(6) . ?
C13 C14 1.387(6) . ?
C14 C15 1.384(6) . ?
C15 C16 1.384(6) . ?
C17 C18 1.345(6) . ?
C17 C23A 1.480(5) . ?
C18 C19 1.507(6) . ?
C19A C20 1.391(6) . ?
C19A C23A 1.396(6) . ?
C19A C19 1.487(6) . ?
C20 C21 1.386(7) . ?
C21 C22 1.379(6) . ?
C22 C23 1.379(6) . ?
C23A C23 1.387(6) . ?
C27 C32 1.337(9) . ?
C27 C28 1.350(8) . ?
C28 C29 1.342(8) . ?
C29 C30 1.352(9) . ?
C30 C31 1.380(9) . ?
C31 C32 1.391(9) . ?
